data_4343310
loop_
_publ_author_name
'Chen, Kelly'
'Shearer, Jason'
'Catalano, Vincent J.'

_publ_section_title
;
 Subtle Modulation of Cu4X4L2 Phosphine Cluster Cores Leads to Changes in
 Luminescence.
;
_journal_issue 13
_journal_name_full 'Inorganic chemistry'
_journal_page_first 6245
_journal_page_last 6256
_journal_paper_doi 10.1021/acs.inorgchem.5b00443
_journal_volume 54
_journal_year 2015
_chemical_formula_moiety 'C34 H28 Br4 Cu4 N2 P2, 2(C2 H3 N)'
_chemical_formula_sum 'C38 H34 Br4 Cu4 N4 P2'
_chemical_formula_weight 1182.43
_chemical_name_systematic
; 
 ? 
;
_space_group_crystal_system triclinic
_space_group_IT_number 2
_space_group_name_Hall '-P 1'
_space_group_name_H-M_alt 'P -1'
_symmetry_space_group_name_Hall '-P 1'
_symmetry_space_group_name_H-M 'P -1'
_atom_sites_solution_hydrogens geom
_audit_creation_date 2014-01-27
_audit_creation_method
; 
Olex2 1.2 
(compiled 2013.12.10 svn.r2850 for OlexSys, GUI svn.r4736) 
;
_cell_angle_alpha 82.691(4)
_cell_angle_beta 83.331(4)
_cell_angle_gamma 84.702(4)
_cell_formula_units_Z 1
_cell_length_a 7.3568(17)
_cell_length_b 10.471(3)
_cell_length_c 13.330(3)
_cell_measurement_reflns_used 3221
_cell_measurement_temperature 100(2)
_cell_measurement_theta_max 23.872
_cell_measurement_theta_min 2.356
_cell_volume 1008.5(4)
_computing_cell_refinement 'Bruker SAINT'
_computing_data_collection 'Bruker APEX2'
_computing_data_reduction 'Bruker SAINT'
_computing_molecular_graphics 'Olex2 (Dolomanov et al., 2009)'
_computing_publication_material 'Olex2 (Dolomanov et al., 2009)'
_computing_structure_refinement 'SHELXL-2013 (Sheldrick, 2013)'
_computing_structure_solution 'SHELXS-97 (Sheldrick 2008)'
_diffrn_ambient_temperature 100.15
_diffrn_measured_fraction_theta_full 0.973
_diffrn_measured_fraction_theta_max 1.000
_diffrn_measurement_device_type 'Bruker APEX-II CCD'
_diffrn_measurement_method '\f and \w scans'
_diffrn_radiation_type MoK\a
_diffrn_radiation_wavelength 0.71073
_diffrn_reflns_av_R_equivalents 0.0666
_diffrn_reflns_av_unetI/netI 0.0520
_diffrn_reflns_laue_measured_fraction_full 0.973
_diffrn_reflns_laue_measured_fraction_max 1.000
_diffrn_reflns_limit_h_max 8
_diffrn_reflns_limit_h_min -8
_diffrn_reflns_limit_k_max 12
_diffrn_reflns_limit_k_min -12
_diffrn_reflns_limit_l_max 15
_diffrn_reflns_limit_l_min -15
_diffrn_reflns_number 16676
_diffrn_reflns_point_group_measured_fraction_full 0.973
_diffrn_reflns_point_group_measured_fraction_max 1.000
_diffrn_reflns_theta_full 25.242
_diffrn_reflns_theta_max 25.000
_diffrn_reflns_theta_min 1.549
_diffrn_standards_number 0
_exptl_absorpt_coefficient_mu 6.155
_exptl_absorpt_correction_T_max 0.7452
_exptl_absorpt_correction_T_min 0.5053
_exptl_absorpt_correction_type multi-scan
_exptl_absorpt_process_details
;
SADABS-2012/1 (Bruker,2012) was used for absorption correction. 
wR2(int) was 0.1155 before and 0.0628 after correction. 
The Ratio of minimum to maximum transmission is 0.6781. 
The I/2 correction factor is 0.0015.' 
;
_exptl_crystal_colour colourless
_exptl_crystal_colour_primary colourless
_exptl_crystal_density_diffrn 1.947
_exptl_crystal_description Block
_exptl_crystal_F_000 576
_exptl_crystal_size_max 0.226
_exptl_crystal_size_mid 0.083
_exptl_crystal_size_min 0.049
_refine_diff_density_max 3.173
_refine_diff_density_min -0.872
_refine_diff_density_rms 0.203
_refine_ls_extinction_method none
_refine_ls_goodness_of_fit_ref 1.000
_refine_ls_hydrogen_treatment mixed
_refine_ls_matrix_type full
_refine_ls_number_parameters 236
_refine_ls_number_reflns 3555
_refine_ls_number_restraints 0
_refine_ls_restrained_S_all 1.000
_refine_ls_R_factor_all 0.0646
_refine_ls_R_factor_gt 0.0520
_refine_ls_shift/su_max 0.000
_refine_ls_shift/su_mean 0.000
_refine_ls_structure_factor_coef Fsqd
_refine_ls_weighting_details 'w=1/[\s^2^(Fo^2^)+(0.1035P)^2^] where P=(Fo^2^+2Fc^2^)/3'
_refine_ls_weighting_scheme calc
_refine_ls_wR_factor_gt 0.1371
_refine_ls_wR_factor_ref 0.1447
_reflns_Friedel_coverage 0.000
_reflns_number_gt 2897
_reflns_number_total 3555
_reflns_threshold_expression 'I > 2\s(I)'
_cod_data_source_file ic5b00443_si_002.cif
_cod_data_source_block kc137_0m
_cod_depositor_comments 'Adding full bibliography for 4343305--4343312.cif.'
_cod_database_code 4343310
_shelxl_version_number 2013-4
_shelx_space_group_comment
; 
The symmetry employed for this shelxl refinement is uniquely defined 
by the following loop, which should always be used as a source of 
symmetry information in preference to the above space-group names. 
They are only intended as comments. 
;
_shelx_estimated_absorpt_t_max 0.752
_shelx_estimated_absorpt_t_min 0.337
_olex2_refinement_description
; 
1. Fixed Uiso 
 At 1.2 times of: 
  All C(H) groups 
 At 1.5 times of: 
  All C(H,H,H) groups 
2.a Aromatic/amide H refined with riding coordinates: 
 C2(H2), C3(H3), C4(H4), C5(H5), C6(H6), C8(H8), C9(H9), C10(H10), C11(H11), 
 C12(H12), C14(H14), C15(H15), C16(H16), C17(H17) 
2.b Idealised Me refined as rotating group: 
 C2S(H2Sa,H2Sb,H2Sc) 
;

loop_
_space_group_symop_operation_xyz
'x, y, z'
'-x, -y, -z'

loop_
_atom_site_label
_atom_site_type_symbol
_atom_site_fract_x
_atom_site_fract_y
_atom_site_fract_z
_atom_site_U_iso_or_equiv
_atom_site_adp_type
_atom_site_occupancy
_atom_site_site_symmetry_order
_atom_site_calc_flag
_atom_site_refinement_flags_posn
Cu1 Cu 0.08052(11) 0.11399(7) 0.42270(6) 0.0195(2) Uani 1 1 d .
Cu2 Cu 0.67418(11) 0.05304(8) 0.44873(6) 0.0217(2) Uani 1 1 d .
N1 N -0.2825(7) 0.0270(5) 0.3007(4) 0.0178(12) Uani 1 1 d .
P1 P -0.0423(2) 0.20758(15) 0.28614(12) 0.0152(4) Uani 1 1 d .
Br1 Br 0.36600(8) 0.18505(6) 0.46688(5) 0.0185(2) Uani 1 1 d .
Br2 Br 0.84018(8) 0.12686(6) 0.57741(4) 0.0170(2) Uani 1 1 d .
C1 C -0.2133(8) 0.3424(6) 0.3047(5) 0.0161(13) Uani 1 1 d .
C2 C -0.2011(9) 0.4118(6) 0.3863(5) 0.0205(14) Uani 1 1 d .
H2 H -0.1086 0.3874 0.4307 0.025 Uiso 1 1 calc R
C3 C -0.3269(11) 0.5170(7) 0.4014(6) 0.0308(18) Uani 1 1 d .
H3 H -0.3164 0.5666 0.4550 0.037 Uiso 1 1 calc R
C4 C -0.4658(10) 0.5506(7) 0.3404(6) 0.0319(18) Uani 1 1 d .
H4 H -0.5520 0.6215 0.3530 0.038 Uiso 1 1 calc R
C5 C -0.4799(10) 0.4817(7) 0.2611(6) 0.0285(17) Uani 1 1 d .
H5 H -0.5754 0.5055 0.2185 0.034 Uiso 1 1 calc R
C6 C -0.3536(9) 0.3760(6) 0.2426(5) 0.0198(14) Uani 1 1 d .
H6 H -0.3641 0.3278 0.1880 0.024 Uiso 1 1 calc R
C7 C 0.1150(9) 0.2673(6) 0.1778(5) 0.0178(13) Uani 1 1 d .
C8 C 0.2685(8) 0.1881(7) 0.1500(5) 0.0210(14) Uani 1 1 d .
H8 H 0.2885 0.1052 0.1870 0.025 Uiso 1 1 calc R
C9 C 0.3935(9) 0.2282(7) 0.0688(5) 0.0245(15) Uani 1 1 d .
H9 H 0.4965 0.1719 0.0489 0.029 Uiso 1 1 calc R
C10 C 0.3682(9) 0.3506(6) 0.0166(5) 0.0223(15) Uani 1 1 d .
H10 H 0.4545 0.3785 -0.0387 0.027 Uiso 1 1 calc R
C11 C 0.2185(10) 0.4313(7) 0.0446(5) 0.0271(16) Uani 1 1 d .
H11 H 0.2018 0.5155 0.0093 0.032 Uiso 1 1 calc R
C12 C 0.0911(9) 0.3900(6) 0.1247(5) 0.0218(15) Uani 1 1 d .
H12 H -0.0131 0.4459 0.1434 0.026 Uiso 1 1 calc R
C13 C -0.1674(8) 0.0941(6) 0.2300(5) 0.0159(13) Uani 1 1 d .
C14 C -0.1454(9) 0.0744(6) 0.1293(5) 0.0195(14) Uani 1 1 d .
H14 H -0.0633 0.1227 0.0822 0.023 Uiso 1 1 calc R
C15 C -0.2438(9) -0.0167(6) 0.0969(5) 0.0231(15) Uani 1 1 d .
H15 H -0.2298 -0.0316 0.0274 0.028 Uiso 1 1 calc R
C16 C -0.3624(9) -0.0855(6) 0.1670(5) 0.0227(15) Uani 1 1 d .
H16 H -0.4317 -0.1483 0.1469 0.027 Uiso 1 1 calc R
C17 C -0.3782(9) -0.0605(6) 0.2684(5) 0.0206(14) Uani 1 1 d .
H17 H -0.4602 -0.1075 0.3166 0.025 Uiso 1 1 calc R
C1S C -0.1253(10) 0.2555(7) -0.1741(6) 0.0279(16) Uani 1 1 d .
C2S C 0.0070(10) 0.3142(7) -0.2489(6) 0.0322(17) Uani 1 1 d .
H2SA H 0.0459 0.2561 -0.3008 0.048 Uiso 1 1 calc GR
H2SB H 0.1137 0.3309 -0.2162 0.048 Uiso 1 1 calc GR
H2SC H -0.0480 0.3959 -0.2808 0.048 Uiso 1 1 calc GR
N1S N -0.2294(9) 0.2111(7) -0.1126(5) 0.0427(17) Uani 1 1 d .

loop_
_atom_site_aniso_label
_atom_site_aniso_U_11
_atom_site_aniso_U_22
_atom_site_aniso_U_33
_atom_site_aniso_U_23
_atom_site_aniso_U_13
_atom_site_aniso_U_12
Cu1 0.0212(5) 0.0203(4) 0.0166(4) 0.0006(3) -0.0009(3) -0.0047(3)
Cu2 0.0268(5) 0.0228(5) 0.0155(4) -0.0034(3) 0.0040(3) -0.0074(4)
N1 0.024(3) 0.014(3) 0.014(3) 0.001(2) 0.007(2) -0.007(2)
P1 0.0174(8) 0.0153(8) 0.0120(8) 0.0004(6) 0.0029(6) -0.0050(6)
Br1 0.0185(4) 0.0149(3) 0.0218(4) -0.0015(3) 0.0018(3) -0.0060(3)
Br2 0.0180(4) 0.0177(4) 0.0150(4) -0.0021(3) 0.0033(3) -0.0058(3)
C1 0.020(3) 0.011(3) 0.016(3) 0.001(2) 0.005(3) -0.008(2)
C2 0.028(4) 0.016(3) 0.016(3) 0.000(3) 0.009(3) -0.008(3)
C3 0.047(5) 0.019(4) 0.023(4) -0.005(3) 0.019(3) -0.011(3)
C4 0.034(4) 0.018(4) 0.037(4) 0.002(3) 0.019(4) -0.003(3)
C5 0.021(4) 0.027(4) 0.032(4) 0.011(3) 0.006(3) -0.002(3)
C6 0.024(4) 0.017(3) 0.017(3) 0.001(3) 0.002(3) -0.005(3)
C7 0.021(3) 0.018(3) 0.015(3) -0.002(3) -0.002(3) -0.006(3)
C8 0.013(3) 0.027(4) 0.020(3) 0.002(3) 0.005(3) -0.002(3)
C9 0.021(4) 0.032(4) 0.020(4) -0.006(3) 0.003(3) -0.002(3)
C10 0.029(4) 0.026(4) 0.012(3) -0.002(3) 0.006(3) -0.013(3)
C11 0.032(4) 0.024(4) 0.023(4) 0.001(3) 0.006(3) -0.010(3)
C12 0.025(4) 0.017(3) 0.022(4) -0.001(3) 0.006(3) -0.008(3)
C13 0.018(3) 0.013(3) 0.015(3) 0.001(2) 0.009(3) -0.002(2)
C14 0.019(3) 0.023(3) 0.016(3) -0.004(3) 0.003(3) -0.003(3)
C15 0.027(4) 0.021(3) 0.022(4) -0.007(3) 0.002(3) -0.003(3)
C16 0.026(4) 0.022(4) 0.019(4) -0.004(3) 0.005(3) -0.007(3)
C17 0.020(3) 0.018(3) 0.024(4) -0.003(3) 0.005(3) -0.008(3)
C1S 0.031(4) 0.025(4) 0.026(4) -0.001(3) -0.001(3) 0.002(3)
C2S 0.035(4) 0.029(4) 0.033(4) -0.008(3) 0.010(3) -0.016(3)
N1S 0.034(4) 0.054(5) 0.035(4) 0.005(3) 0.006(3) -0.003(3)

loop_
_atom_type_symbol
_atom_type_description
_atom_type_scat_dispersion_real
_atom_type_scat_dispersion_imag
_atom_type_scat_source
C C 0.0033 0.0016 'International Tables Vol C Tables 4.2.6.8 and 6.1.1.4'
H H 0.0000 0.0000 'International Tables Vol C Tables 4.2.6.8 and 6.1.1.4'
N N 0.0061 0.0033 'International Tables Vol C Tables 4.2.6.8 and 6.1.1.4'
P P 0.1023 0.0942 'International Tables Vol C Tables 4.2.6.8 and 6.1.1.4'
Cu Cu 0.3201 1.2651 'International Tables Vol C Tables 4.2.6.8 and 6.1.1.4'
Br Br -0.2901 2.4595 'International Tables Vol C Tables 4.2.6.8 and 6.1.1.4'

loop_
_geom_angle_atom_site_label_1
_geom_angle_atom_site_label_2
_geom_angle_atom_site_label_3
_geom_angle
_geom_angle_site_symmetry_1
_geom_angle_site_symmetry_3
P1 Cu1 Cu2 160.44(6) . 2_656
P1 Cu1 Br1 120.23(5) . .
P1 Cu1 Br2 108.70(6) . 1_455
P1 Cu1 Br2 114.00(5) . 2_656
Br1 Cu1 Cu2 57.59(3) . 2_656
Br1 Cu1 Br2 107.67(4) . 1_455
Br1 Cu1 Br2 101.62(3) . 2_656
Br2 Cu1 Cu2 89.49(3) 1_455 2_656
Br2 Cu1 Cu2 52.70(3) 2_656 2_656
Br2 Cu1 Br2 103.13(3) 2_656 1_455
Cu1 Cu2 Cu2 95.74(4) 2_656 2_656
N1 Cu2 Cu1 113.96(16) 1_655 2_656
N1 Cu2 Cu2 112.51(15) 1_655 2_656
N1 Cu2 Br1 100.95(14) 1_655 2_656
N1 Cu2 Br1 104.76(16) 1_655 .
N1 Cu2 Br2 138.25(15) 1_655 .
Br1 Cu2 Cu1 139.06(4) . 2_656
Br1 Cu2 Cu1 51.85(3) 2_656 2_656
Br1 Cu2 Cu2 55.88(3) . 2_656
Br1 Cu2 Cu2 53.33(3) 2_656 2_656
Br1 Cu2 Br1 109.21(3) . 2_656
Br2 Cu2 Cu1 55.23(3) . 2_656
Br2 Cu2 Cu2 108.83(4) . 2_656
Br2 Cu2 Br1 102.78(4) . .
Br2 Cu2 Br1 98.85(4) . 2_656
C13 N1 Cu2 124.8(4) . 1_455
C17 N1 Cu2 117.6(4) . 1_455
C17 N1 C13 117.5(5) . .
C1 P1 Cu1 116.3(2) . .
C1 P1 C7 104.7(3) . .
C1 P1 C13 103.3(3) . .
C7 P1 Cu1 117.1(2) . .
C7 P1 C13 101.9(3) . .
C13 P1 Cu1 111.7(2) . .
Cu1 Br1 Cu2 70.56(3) . 2_656
Cu1 Br1 Cu2 123.55(4) . .
Cu2 Br1 Cu2 70.79(3) . 2_656
Cu1 Br2 Cu1 76.87(3) 2_656 1_655
Cu2 Br2 Cu1 75.81(3) . 1_655
Cu2 Br2 Cu1 72.07(3) . 2_656
C2 C1 P1 117.4(5) . .
C6 C1 P1 122.6(5) . .
C6 C1 C2 120.0(6) . .
C1 C2 H2 120.6 . .
C3 C2 C1 118.9(7) . .
C3 C2 H2 120.6 . .
C2 C3 H3 119.3 . .
C4 C3 C2 121.4(7) . .
C4 C3 H3 119.3 . .
C3 C4 H4 120.0 . .
C3 C4 C5 119.9(7) . .
C5 C4 H4 120.0 . .
C4 C5 H5 119.9 . .
C4 C5 C6 120.3(7) . .
C6 C5 H5 119.9 . .
C1 C6 C5 119.5(6) . .
C1 C6 H6 120.3 . .
C5 C6 H6 120.3 . .
C8 C7 P1 118.0(5) . .
C8 C7 C12 118.7(6) . .
C12 C7 P1 123.2(5) . .
C7 C8 H8 119.6 . .
C7 C8 C9 120.7(6) . .
C9 C8 H8 119.6 . .
C8 C9 H9 120.0 . .
C10 C9 C8 119.9(6) . .
C10 C9 H9 120.0 . .
C9 C10 H10 120.0 . .
C11 C10 C9 120.0(6) . .
C11 C10 H10 120.0 . .
C10 C11 H11 120.0 . .
C10 C11 C12 120.0(7) . .
C12 C11 H11 120.0 . .
C7 C12 C11 120.5(7) . .
C7 C12 H12 119.7 . .
C11 C12 H12 119.7 . .
N1 C13 P1 112.4(4) . .
N1 C13 C14 122.6(6) . .
C14 C13 P1 125.0(5) . .
C13 C14 H14 120.2 . .
C13 C14 C15 119.5(6) . .
C15 C14 H14 120.2 . .
C14 C15 H15 120.5 . .
C16 C15 C14 119.0(6) . .
C16 C15 H15 120.5 . .
C15 C16 H16 120.8 . .
C15 C16 C17 118.5(6) . .
C17 C16 H16 120.8 . .
N1 C17 C16 122.9(6) . .
N1 C17 H17 118.5 . .
C16 C17 H17 118.5 . .
N1S C1S C2S 178.0(8) . .
C1S C2S H2SA 109.5 . .
C1S C2S H2SB 109.5 . .
C1S C2S H2SC 109.5 . .
H2SA C2S H2SB 109.5 . .
H2SA C2S H2SC 109.5 . .
H2SB C2S H2SC 109.5 . .

loop_
_geom_bond_atom_site_label_1
_geom_bond_atom_site_label_2
_geom_bond_distance
_geom_bond_site_symmetry_2
Cu1 Cu2 2.9369(12) 2_656
Cu1 P1 2.2034(18) .
Cu1 Br1 2.4493(11) .
Cu1 Br2 2.5646(11) 1_455
Cu1 Br2 2.5357(11) 2_656
Cu2 Cu1 2.9369(12) 2_656
Cu2 Cu2 2.9992(16) 2_656
Cu2 N1 2.011(5) 1_655
Cu2 Br1 2.6294(11) 2_656
Cu2 Br1 2.5473(11) .
Cu2 Br2 2.4554(10) .
N1 Cu2 2.011(5) 1_455
N1 C13 1.362(8) .
N1 C17 1.346(8) .
P1 C1 1.824(6) .
P1 C7 1.825(6) .
P1 C13 1.846(6) .
Br1 Cu2 2.6293(11) 2_656
Br2 Cu1 2.5646(11) 1_655
Br2 Cu1 2.5357(11) 2_656
C1 C2 1.398(9) .
C1 C6 1.391(9) .
C2 H2 0.9500 .
C2 C3 1.391(10) .
C3 H3 0.9500 .
C3 C4 1.372(11) .
C4 H4 0.9500 .
C4 C5 1.372(11) .
C5 H5 0.9500 .
C5 C6 1.406(9) .
C6 H6 0.9500 .
C7 C8 1.382(9) .
C7 C12 1.392(9) .
C8 H8 0.9500 .
C8 C9 1.385(9) .
C9 H9 0.9500 .
C9 C10 1.386(9) .
C10 H10 0.9500 .
C10 C11 1.371(10) .
C11 H11 0.9500 .
C11 C12 1.389(9) .
C12 H12 0.9500 .
C13 C14 1.372(9) .
C14 H14 0.9500 .
C14 C15 1.388(9) .
C15 H15 0.9500 .
C15 C16 1.382(9) .
C16 H16 0.9500 .
C16 C17 1.398(9) .
C17 H17 0.9500 .
C1S C2S 1.431(10) .
C1S N1S 1.139(9) .
C2S H2SA 0.9800 .
C2S H2SB 0.9800 .
C2S H2SC 0.9800 .

loop_
_geom_torsion_atom_site_label_1
_geom_torsion_atom_site_label_2
_geom_torsion_atom_site_label_3
_geom_torsion_atom_site_label_4
_geom_torsion
_geom_torsion_site_symmetry_1
Cu1 P1 C1 C2 26.5(5) .
Cu1 P1 C1 C6 -152.5(4) .
Cu1 P1 C7 C8 45.0(6) .
Cu1 P1 C7 C12 -132.5(5) .
Cu1 P1 C13 N1 48.2(5) .
Cu1 P1 C13 C14 -129.8(5) .
Cu2 N1 C13 P1 3.3(7) 1_455
Cu2 N1 C13 C14 -178.7(5) 1_455
Cu2 N1 C17 C16 178.8(5) 1_455
N1 C13 C14 C15 0.3(10) .
P1 C1 C2 C3 178.6(5) .
P1 C1 C6 C5 -179.6(5) .
P1 C7 C8 C9 -179.7(5) .
P1 C7 C12 C11 178.2(5) .
P1 C13 C14 C15 178.1(5) .
C1 P1 C7 C8 175.5(5) .
C1 P1 C7 C12 -2.0(6) .
C1 P1 C13 N1 -77.6(5) .
C1 P1 C13 C14 104.5(6) .
C1 C2 C3 C4 2.5(10) .
C2 C1 C6 C5 1.5(9) .
C2 C3 C4 C5 -1.6(10) .
C3 C4 C5 C6 0.6(10) .
C4 C5 C6 C1 -0.5(10) .
C6 C1 C2 C3 -2.4(9) .
C7 P1 C1 C2 -104.5(5) .
C7 P1 C1 C6 76.6(5) .
C7 P1 C13 N1 173.9(5) .
C7 P1 C13 C14 -4.0(6) .
C7 C8 C9 C10 2.0(10) .
C8 C7 C12 C11 0.6(10) .
C8 C9 C10 C11 -0.7(10) .
C9 C10 C11 C12 -0.7(10) .
C10 C11 C12 C7 0.7(11) .
C12 C7 C8 C9 -2.0(10) .
C13 N1 C17 C16 0.7(10) .
C13 P1 C1 C2 149.2(5) .
C13 P1 C1 C6 -29.8(6) .
C13 P1 C7 C8 -77.0(6) .
C13 P1 C7 C12 105.4(6) .
C13 C14 C15 C16 0.1(10) .
C14 C15 C16 C17 -0.1(10) .
C15 C16 C17 N1 -0.3(10) .
C17 N1 C13 P1 -178.7(5) .
C17 N1 C13 C14 -0.7(9) .
